data_4333558
loop_
_publ_author_name
'Mehmet Ali Celik'
'Chandrakanta Dash'
'Venkata A. K. Adiraju'
'Animesh Das'
'Muhammed Yousufuddin'
'Gernot Frenking'
'H. V. Rasika Dias'

_publ_contact_author_address
;Department of Chemistry and Biochemistry
The University of Texas at Arlington
700 Planetarium Place, Room 130 CPB
Arlington, Texas 76019-0065, USA
;
_publ_contact_author_email dias@uta.edu
_publ_contact_author_fax 817-272-3808
_publ_contact_author_name 'Rasika Dias'
_publ_contact_author_phone 817-272-3813
_publ_section_title
;
 End-On and Side-On \p-Acid Ligand Adducts of Gold(I): Carbonyl, Cyanide,
 Isocyanide, and Cyclooctyne Gold(I) Complexes Supported by N-Heterocyclic
 Carbenes and Phosphines
;
_journal_name_full 'Inorganic Chemistry'
_journal_page_first 729
_journal_page_last 742
_journal_paper_doi 10.1021/ic301869v
_journal_volume 52
_journal_year 2013
_chemical_formula_sum 'C35.5 H46 Au Cl F6 P Sb'
_chemical_formula_weight 971.86
_chemical_name_common '[(Mes3P)Au(cyclooctyne)][SbF6]'
_chemical_name_systematic
; 
 ? 
;
_space_group_IT_number 2
_symmetry_cell_setting triclinic
_symmetry_space_group_name_Hall '-P 1'
_symmetry_space_group_name_H-M 'P -1'
_atom_sites_solution_hydrogens geom
_atom_sites_solution_primary direct
_atom_sites_solution_secondary difmap
_audit_creation_method SHELXL-97
_cell_angle_alpha 79.001(1)
_cell_angle_beta 86.028(1)
_cell_angle_gamma 77.996(1)
_cell_formula_units_Z 4
_cell_length_a 11.8942(13)
_cell_length_b 15.9993(18)
_cell_length_c 19.680(2)
_cell_measurement_reflns_used 9899
_cell_measurement_temperature 100(2)
_cell_measurement_theta_max 28.31
_cell_measurement_theta_min 2.28
_cell_volume 3594.2(7)
_computing_cell_refinement 'Bruker SMART'
_computing_data_collection 'Bruker SMART'
_computing_data_reduction 'Bruker SAINT'
_computing_molecular_graphics 'Bruker SHELXTL'
_computing_publication_material 'Bruker SHELXTL'
_computing_structure_refinement 'SHELXL-97 (Sheldrick, 1997)'
_computing_structure_solution 'SHELXS-97 (Sheldrick, 1990)'
_diffrn_ambient_temperature 100(2)
_diffrn_measured_fraction_theta_full 0.982
_diffrn_measured_fraction_theta_max 0.982
_diffrn_measurement_device_type 'CCD area detector'
_diffrn_measurement_method 'phi and omega scans'
_diffrn_radiation_monochromator graphite
_diffrn_radiation_source 'fine-focus sealed tube'
_diffrn_radiation_type MoK\a
_diffrn_radiation_wavelength 0.71073
_diffrn_reflns_av_R_equivalents 0.0392
_diffrn_reflns_av_sigmaI/netI 0.0640
_diffrn_reflns_limit_h_max 15
_diffrn_reflns_limit_h_min -15
_diffrn_reflns_limit_k_max 21
_diffrn_reflns_limit_k_min -21
_diffrn_reflns_limit_l_max 26
_diffrn_reflns_limit_l_min -26
_diffrn_reflns_number 35171
_diffrn_reflns_theta_full 28.34
_diffrn_reflns_theta_max 28.34
_diffrn_reflns_theta_min 1.32
_exptl_absorpt_coefficient_mu 5.003
_exptl_absorpt_correction_T_max 0.745
_exptl_absorpt_correction_T_min 0.490
_exptl_absorpt_correction_type multi-scan
_exptl_absorpt_process_details SADABS
_exptl_crystal_colour colorless
_exptl_crystal_density_diffrn 1.796
_exptl_crystal_description prism
_exptl_crystal_F_000 1900
_exptl_crystal_size_max 0.15
_exptl_crystal_size_mid 0.10
_exptl_crystal_size_min 0.05
_refine_diff_density_max 3.925
_refine_diff_density_min -3.625
_refine_diff_density_rms 0.221
_refine_ls_extinction_method none
_refine_ls_goodness_of_fit_ref 1.036
_refine_ls_hydrogen_treatment constr
_refine_ls_matrix_type full
_refine_ls_number_parameters 894
_refine_ls_number_reflns 17638
_refine_ls_number_restraints 60
_refine_ls_restrained_S_all 1.045
_refine_ls_R_factor_all 0.0705
_refine_ls_R_factor_gt 0.0506
_refine_ls_shift/su_max 0.003
_refine_ls_shift/su_mean 0.000
_refine_ls_structure_factor_coef Fsqd
_refine_ls_weighting_details 'calc w=1/[\s^2^(Fo^2^)+(0.0840P)^2^+0.0000P] where P=(Fo^2^+2Fc^2^)/3'
_refine_ls_weighting_scheme calc
_refine_ls_wR_factor_gt 0.1283
_refine_ls_wR_factor_ref 0.1393
_reflns_number_gt 13465
_reflns_number_total 17638
_reflns_threshold_expression >2sigma(I)
_cod_data_source_file ic301869v_si_002_5.cif
_cod_data_source_block dias791m
_cod_original_cell_volume 3594.1(7)
_cod_original_formula_sum 'C35.50 H46 Au Cl F6 P Sb'
_cod_database_code 4333558

loop_
_symmetry_equiv_pos_as_xyz
'x, y, z'
'-x, -y, -z'

loop_
_atom_site_label
_atom_site_type_symbol
_atom_site_fract_x
_atom_site_fract_y
_atom_site_fract_z
_atom_site_U_iso_or_equiv
_atom_site_adp_type
_atom_site_occupancy
_atom_site_symmetry_multiplicity
_atom_site_calc_flag
_atom_site_refinement_flags
_atom_site_disorder_assembly
_atom_site_disorder_group
Au1 Au 0.225486(19) 0.124990(15) 0.198729(11) 0.02150(7) Uani 1 1 d . . .
Sb1 Sb 0.34434(4) 0.79483(3) 0.21793(2) 0.02632(10) Uani 1 1 d . . .
P1 P 0.20082(13) 0.21929(10) 0.09304(7) 0.0196(3) Uani 1 1 d . . .
F1 F 0.4556(3) 0.6924(3) 0.2188(2) 0.0426(10) Uani 1 1 d . . .
F2 F 0.4318(4) 0.8492(3) 0.1470(2) 0.0507(12) Uani 1 1 d . . .
F3 F 0.2321(4) 0.8965(3) 0.2133(3) 0.0488(11) Uani 1 1 d . . .
F4 F 0.2607(4) 0.7391(3) 0.2894(2) 0.0527(13) Uani 1 1 d . . .
F5 F 0.4254(4) 0.8273(3) 0.2834(3) 0.0555(13) Uani 1 1 d . . .
F6 F 0.2642(4) 0.7614(3) 0.1521(2) 0.0451(11) Uani 1 1 d . . .
C1 C 0.0886(5) 0.3131(4) 0.1077(3) 0.0215(12) Uani 1 1 d . . .
C2 C 0.1013(5) 0.3992(4) 0.0867(3) 0.0287(14) Uani 1 1 d . . .
C3 C 0.0211(7) 0.4644(5) 0.1112(4) 0.0413(19) Uani 1 1 d . . .
H3 H 0.0300 0.5229 0.0975 0.050 Uiso 1 1 calc R . .
C4 C -0.0716(7) 0.4471(5) 0.1551(4) 0.0401(18) Uani 1 1 d . . .
C5 C -0.0871(6) 0.3630(5) 0.1704(3) 0.0359(17) Uani 1 1 d . . .
H5 H -0.1529 0.3507 0.1976 0.043 Uiso 1 1 calc R . .
C6 C -0.0099(5) 0.2946(4) 0.1476(3) 0.0233(13) Uani 1 1 d . . .
C7 C 0.1926(6) 0.4296(5) 0.0358(4) 0.044(2) Uani 1 1 d . . .
H7A H 0.2677 0.4118 0.0574 0.065 Uiso 1 1 calc R . .
H7B H 0.1740 0.4931 0.0227 0.065 Uiso 1 1 calc R . .
H7C H 0.1951 0.4036 -0.0057 0.065 Uiso 1 1 calc R . .
C8 C -0.1512(9) 0.5208(6) 0.1843(5) 0.068(3) Uani 1 1 d . . .
H8A H -0.2071 0.4969 0.2173 0.102 Uiso 1 1 calc R . .
H8B H -0.1920 0.5623 0.1464 0.102 Uiso 1 1 calc R . .
H8C H -0.1056 0.5504 0.2079 0.102 Uiso 1 1 calc R . .
C9 C -0.0401(6) 0.2057(5) 0.1646(3) 0.0298(14) Uani 1 1 d . . .
H9A H -0.0065 0.1746 0.2087 0.045 Uiso 1 1 calc R . .
H9B H -0.0095 0.1730 0.1278 0.045 Uiso 1 1 calc R . .
H9C H -0.1239 0.2118 0.1683 0.045 Uiso 1 1 calc R . .
C10 C 0.3415(5) 0.2509(4) 0.0700(3) 0.0229(12) Uani 1 1 d . . .
C11 C 0.3995(5) 0.2722(4) 0.1230(3) 0.0224(12) Uani 1 1 d . . .
C12 C 0.5136(5) 0.2803(4) 0.1110(3) 0.0243(13) Uani 1 1 d . . .
H12 H 0.5526 0.2946 0.1465 0.029 Uiso 1 1 calc R . .
C13 C 0.5725(5) 0.2684(5) 0.0495(3) 0.0298(14) Uani 1 1 d . . .
C14 C 0.5122(5) 0.2541(4) -0.0034(3) 0.0291(14) Uani 1 1 d . . .
H14 H 0.5503 0.2496 -0.0470 0.035 Uiso 1 1 calc R . .
C15 C 0.3972(6) 0.2461(5) 0.0050(3) 0.0296(14) Uani 1 1 d . . .
C16 C 0.3460(5) 0.2876(4) 0.1925(3) 0.0251(13) Uani 1 1 d . . .
H16A H 0.3619 0.2334 0.2263 0.038 Uiso 1 1 calc R . .
H16B H 0.2627 0.3075 0.1883 0.038 Uiso 1 1 calc R . .
H16C H 0.3786 0.3320 0.2079 0.038 Uiso 1 1 calc R . .
C17 C 0.6994(6) 0.2725(5) 0.0392(4) 0.0389(17) Uani 1 1 d . . .
H17A H 0.7253 0.2641 -0.0078 0.058 Uiso 1 1 calc R . .
H17B H 0.7442 0.2267 0.0729 0.058 Uiso 1 1 calc R . .
H17C H 0.7105 0.3293 0.0460 0.058 Uiso 1 1 calc R . .
C18 C 0.3406(6) 0.2402(6) -0.0592(3) 0.042(2) Uani 1 1 d . . .
H18A H 0.3853 0.2618 -0.1001 0.063 Uiso 1 1 calc R . .
H18B H 0.2626 0.2755 -0.0605 0.063 Uiso 1 1 calc R . .
H18C H 0.3369 0.1796 -0.0590 0.063 Uiso 1 1 calc R . .
C19 C 0.1568(5) 0.1646(4) 0.0281(3) 0.0204(12) Uani 1 1 d . . .
C20 C 0.0626(5) 0.2014(4) -0.0152(3) 0.0244(13) Uani 1 1 d . . .
C21 C 0.0286(5) 0.1496(4) -0.0567(3) 0.0271(14) Uani 1 1 d . . .
H21 H -0.0361 0.1737 -0.0848 0.033 Uiso 1 1 calc R . .
C22 C 0.0836(6) 0.0664(5) -0.0587(3) 0.0316(15) Uani 1 1 d . . .
C23 C 0.1795(6) 0.0330(5) -0.0182(3) 0.0305(14) Uani 1 1 d . . .
H23 H 0.2208 -0.0241 -0.0205 0.037 Uiso 1 1 calc R . .
C24 C 0.2176(6) 0.0793(4) 0.0255(3) 0.0277(13) Uani 1 1 d . . .
C25 C -0.0028(5) 0.2939(4) -0.0242(3) 0.0277(14) Uani 1 1 d . . .
H25A H -0.0475 0.3073 -0.0663 0.041 Uiso 1 1 calc R . .
H25B H 0.0515 0.3332 -0.0283 0.041 Uiso 1 1 calc R . .
H25C H -0.0548 0.3014 0.0160 0.041 Uiso 1 1 calc R . .
C26 C 0.0445(7) 0.0129(5) -0.1061(4) 0.0387(18) Uani 1 1 d . . .
H26A H -0.0313 0.0423 -0.1239 0.058 Uiso 1 1 calc R . .
H26B H 0.0398 -0.0449 -0.0799 0.058 Uiso 1 1 calc R . .
H26C H 0.1000 0.0071 -0.1450 0.058 Uiso 1 1 calc R . .
C27 C 0.3253(6) 0.0368(5) 0.0644(3) 0.0364(16) Uani 1 1 d . . .
H27A H 0.3052 0.0191 0.1135 0.055 Uiso 1 1 calc R . .
H27B H 0.3770 0.0781 0.0599 0.055 Uiso 1 1 calc R . .
H27C H 0.3638 -0.0144 0.0453 0.055 Uiso 1 1 calc R . .
C28 C 0.3063(5) 0.0501(4) 0.2962(3) 0.0289(14) Uani 1 1 d . . .
C29 C 0.2053(5) 0.0438(4) 0.3005(3) 0.0252(13) Uani 1 1 d . . .
C30 C 0.1042(6) 0.0129(5) 0.3347(3) 0.0385(17) Uani 1 1 d . . .
H30A H 0.0939 -0.0395 0.3179 0.046 Uiso 1 1 calc R . .
H30B H 0.0340 0.0584 0.3249 0.046 Uiso 1 1 calc R . .
C31 C 0.1261(7) -0.0088(6) 0.4134(4) 0.052(2) Uani 1 1 d . . .
H31A H 0.1150 0.0465 0.4309 0.062 Uiso 1 1 calc R . .
H31B H 0.0669 -0.0406 0.4368 0.062 Uiso 1 1 calc R . .
C32 C 0.2426(7) -0.0617(6) 0.4345(4) 0.047(2) Uani 1 1 d . . .
H32A H 0.2666 -0.1023 0.4016 0.057 Uiso 1 1 calc R . .
H32B H 0.2323 -0.0976 0.4805 0.057 Uiso 1 1 calc R . .
C33 C 0.3440(7) -0.0171(5) 0.4391(4) 0.0418(18) Uani 1 1 d . . .
H33A H 0.3119 0.0454 0.4380 0.050 Uiso 1 1 calc R . .
H33B H 0.3775 -0.0406 0.4852 0.050 Uiso 1 1 calc R . .
C34 C 0.4428(7) -0.0236(5) 0.3851(4) 0.0433(19) Uani 1 1 d . . .
H34A H 0.5123 -0.0154 0.4058 0.052 Uiso 1 1 calc R . .
H34B H 0.4592 -0.0832 0.3746 0.052 Uiso 1 1 calc R . .
C35 C 0.4231(6) 0.0405(6) 0.3171(4) 0.046(2) Uani 1 1 d . . .
H35A H 0.4372 0.0975 0.3229 0.056 Uiso 1 1 calc R . .
H35B H 0.4775 0.0193 0.2809 0.056 Uiso 1 1 calc R . .
Au2 Au 0.650418(19) 0.673491(16) 0.389683(12) 0.02357(7) Uani 1 1 d . . .
Sb2 Sb 0.33646(6) 0.75939(4) 0.65897(3) 0.05162(17) Uani 1 1 d . . .
P2 P 0.80982(12) 0.73691(10) 0.37858(7) 0.0185(3) Uani 1 1 d . . .
F7 F 0.4741(5) 0.7005(4) 0.6272(3) 0.0802(19) Uani 1 1 d . A .
F8 F 0.1929(6) 0.8208(4) 0.6863(4) 0.093(2) Uani 1 1 d U A .
F9 F 0.2701(12) 0.6674(7) 0.6932(7) 0.096(5) Uani 0.532(10) 1 d PU A 1
F10 F 0.3760(14) 0.7803(10) 0.7362(6) 0.089(4) Uani 0.532(10) 1 d PU A 1
F11 F 0.3691(7) 0.8687(5) 0.6079(5) 0.033(2) Uani 0.532(10) 1 d PU A 1
F12 F 0.2617(9) 0.7599(8) 0.5704(6) 0.066(3) Uani 0.532(10) 1 d PU A 1
F9A F 0.3611(9) 0.6577(6) 0.7386(5) 0.044(3) Uani 0.468(10) 1 d PU A 2
F10A F 0.4257(10) 0.8072(7) 0.7165(7) 0.049(3) Uani 0.468(10) 1 d PU A 2
F11A F 0.3417(14) 0.8436(10) 0.5912(7) 0.072(4) Uani 0.468(10) 1 d PU A 2
F12A F 0.2746(11) 0.6927(9) 0.6154(7) 0.075(4) Uani 0.468(10) 1 d PU A 2
C36 C 0.7665(5) 0.8380(4) 0.3163(3) 0.0197(12) Uani 1 1 d . . .
C37 C 0.7715(5) 0.9218(4) 0.3270(3) 0.0243(13) Uani 1 1 d . . .
C38 C 0.7307(5) 0.9932(4) 0.2767(3) 0.0271(13) Uani 1 1 d . . .
H38 H 0.7364 1.0494 0.2834 0.033 Uiso 1 1 calc R . .
C39 C 0.6819(5) 0.9851(4) 0.2173(3) 0.0296(14) Uani 1 1 d . . .
C40 C 0.6779(5) 0.9033(4) 0.2067(3) 0.0280(14) Uani 1 1 d . . .
H40 H 0.6450 0.8974 0.1656 0.034 Uiso 1 1 calc R . .
C41 C 0.7204(5) 0.8290(4) 0.2541(3) 0.0241(13) Uani 1 1 d . . .
C42 C 0.8210(6) 0.9412(4) 0.3914(3) 0.0298(14) Uani 1 1 d . . .
H42A H 0.8229 1.0032 0.3846 0.045 Uiso 1 1 calc R . .
H42B H 0.8991 0.9069 0.3982 0.045 Uiso 1 1 calc R . .
H42C H 0.7723 0.9258 0.4322 0.045 Uiso 1 1 calc R . .
C43 C 0.6358(7) 1.0653(5) 0.1645(4) 0.0453(19) Uani 1 1 d . . .
H43A H 0.6975 1.0790 0.1313 0.068 Uiso 1 1 calc R . .
H43B H 0.6069 1.1144 0.1883 0.068 Uiso 1 1 calc R . .
H43C H 0.5731 1.0543 0.1398 0.068 Uiso 1 1 calc R . .
C44 C 0.7180(6) 0.7441(5) 0.2330(3) 0.0308(15) Uani 1 1 d . . .
H44A H 0.6393 0.7336 0.2384 0.046 Uiso 1 1 calc R . .
H44B H 0.7688 0.6971 0.2625 0.046 Uiso 1 1 calc R . .
H44C H 0.7443 0.7462 0.1846 0.046 Uiso 1 1 calc R . .
C45 C 0.9287(5) 0.6618(4) 0.3443(3) 0.0194(11) Uani 1 1 d . . .
C46 C 0.9467(5) 0.5732(4) 0.3786(3) 0.0219(12) Uani 1 1 d . . .
C47 C 1.0292(5) 0.5115(4) 0.3519(3) 0.0272(13) Uani 1 1 d . . .
H47 H 1.0413 0.4529 0.3755 0.033 Uiso 1 1 calc R . .
C48 C 1.0940(5) 0.5318(4) 0.2925(3) 0.0271(14) Uani 1 1 d . . .
C49 C 1.0791(5) 0.6190(4) 0.2608(3) 0.0237(13) Uani 1 1 d . . .
H49 H 1.1254 0.6344 0.2209 0.028 Uiso 1 1 calc R . .
C50 C 0.9986(5) 0.6853(4) 0.2852(3) 0.0236(13) Uani 1 1 d . . .
C51 C 0.8818(6) 0.5403(4) 0.4441(3) 0.0303(14) Uani 1 1 d . . .
H51A H 0.8060 0.5334 0.4322 0.045 Uiso 1 1 calc R . .
H51B H 0.8722 0.5822 0.4755 0.045 Uiso 1 1 calc R . .
H51C H 0.9252 0.4842 0.4670 0.045 Uiso 1 1 calc R . .
C52 C 1.1784(6) 0.4631(5) 0.2645(4) 0.0358(16) Uani 1 1 d . . .
H52A H 1.2026 0.4139 0.3020 0.054 Uiso 1 1 calc R . .
H52B H 1.2455 0.4866 0.2445 0.054 Uiso 1 1 calc R . .
H52C H 1.1425 0.4435 0.2286 0.054 Uiso 1 1 calc R . .
C53 C 0.9946(5) 0.7760(4) 0.2453(3) 0.0272(14) Uani 1 1 d . . .
H53A H 1.0659 0.7781 0.2175 0.041 Uiso 1 1 calc R . .
H53B H 0.9863 0.8166 0.2777 0.041 Uiso 1 1 calc R . .
H53C H 0.9289 0.7925 0.2148 0.041 Uiso 1 1 calc R . .
C54 C 0.8514(5) 0.7518(4) 0.4627(3) 0.0222(12) Uani 1 1 d . . .
C55 C 0.7657(5) 0.7628(4) 0.5152(3) 0.0249(13) Uani 1 1 d . . .
C56 C 0.7987(6) 0.7573(4) 0.5833(3) 0.0260(13) Uani 1 1 d . . .
H56 H 0.7409 0.7640 0.6188 0.031 Uiso 1 1 calc R . .
C57 C 0.9126(6) 0.7426(4) 0.6003(3) 0.0247(13) Uani 1 1 d . . .
C58 C 0.9951(5) 0.7395(4) 0.5465(3) 0.0265(14) Uani 1 1 d . . .
H58 H 1.0733 0.7342 0.5571 0.032 Uiso 1 1 calc R . .
C59 C 0.9689(5) 0.7438(4) 0.4782(3) 0.0228(12) Uani 1 1 d . . .
C60 C 0.6392(5) 0.7861(4) 0.5023(3) 0.0278(14) Uani 1 1 d . . .
H60A H 0.6266 0.8170 0.4546 0.042 Uiso 1 1 calc R . .
H60B H 0.6004 0.8234 0.5345 0.042 Uiso 1 1 calc R . .
H60C H 0.6078 0.7329 0.5094 0.042 Uiso 1 1 calc R . .
C61 C 0.9474(7) 0.7334(5) 0.6744(3) 0.0359(16) Uani 1 1 d . . .
H61A H 0.8788 0.7489 0.7035 0.054 Uiso 1 1 calc R . .
H61B H 1.0005 0.7723 0.6763 0.054 Uiso 1 1 calc R . .
H61C H 0.9854 0.6732 0.6913 0.054 Uiso 1 1 calc R . .
C62 C 1.0643(5) 0.7468(5) 0.4254(3) 0.0309(15) Uani 1 1 d . . .
H62A H 1.1257 0.7687 0.4428 0.046 Uiso 1 1 calc R . .
H62B H 1.0354 0.7854 0.3826 0.046 Uiso 1 1 calc R . .
H62C H 1.0947 0.6882 0.4158 0.046 Uiso 1 1 calc R . .
C63 C 0.4840(5) 0.6341(4) 0.4120(3) 0.0250(13) Uani 1 1 d . . .
C64 C 0.5348(5) 0.5904(4) 0.3719(3) 0.0282(14) Uani 1 1 d . . .
C65 C 0.5552(6) 0.5221(5) 0.3284(4) 0.0352(16) Uani 1 1 d . . .
H65A H 0.6123 0.4711 0.3495 0.042 Uiso 1 1 calc R . .
H65B H 0.5839 0.5446 0.2814 0.042 Uiso 1 1 calc R . .
C66 C 0.4376(6) 0.4971(5) 0.3248(4) 0.0320(15) Uani 1 1 d . . .
H66A H 0.3878 0.5450 0.2945 0.038 Uiso 1 1 calc R . .
H66B H 0.4493 0.4450 0.3029 0.038 Uiso 1 1 calc R . .
C67 C 0.3743(6) 0.4780(5) 0.3953(4) 0.0345(16) Uani 1 1 d . . .
H67A H 0.3322 0.4312 0.3938 0.041 Uiso 1 1 calc R . .
H67B H 0.4329 0.4550 0.4311 0.041 Uiso 1 1 calc R . .
C68 C 0.2894(6) 0.5533(5) 0.4190(3) 0.0309(15) Uani 1 1 d . . .
H68A H 0.2159 0.5338 0.4321 0.037 Uiso 1 1 calc R . .
H68B H 0.2746 0.6011 0.3786 0.037 Uiso 1 1 calc R . .
C69 C 0.3219(6) 0.5914(5) 0.4794(3) 0.0307(15) Uani 1 1 d . . .
H69A H 0.3691 0.5441 0.5116 0.037 Uiso 1 1 calc R . .
H69B H 0.2506 0.6132 0.5050 0.037 Uiso 1 1 calc R . .
C70 C 0.3887(5) 0.6658(5) 0.4578(3) 0.0299(14) Uani 1 1 d . . .
H70A H 0.3382 0.7184 0.4331 0.036 Uiso 1 1 calc R . .
H70B H 0.4183 0.6802 0.4990 0.036 Uiso 1 1 calc R . .
Cl1 Cl 0.3748(3) 0.5424(2) 0.11355(15) 0.0821(8) Uani 1 1 d . . .
C71A C 0.507(3) 0.5155(13) 0.0624(16) 0.110(11) Uani 0.516(16) 1 d P B 1
H71C H 0.5021 0.4697 0.0358 0.133 Uiso 0.516(16) 1 calc PR B 1
H71D H 0.5227 0.5674 0.0298 0.133 Uiso 0.516(16) 1 calc PR B 1
Cl2A Cl 0.6162(8) 0.4770(7) 0.1266(8) 0.119(4) Uani 0.516(16) 1 d PU B 1
C71B C 0.5093(15) 0.5243(13) 0.1390(9) 0.052(5) Uani 0.484(16) 1 d P B 2
H71A H 0.5184 0.4760 0.1792 0.062 Uiso 0.484(16) 1 calc PR B 2
H71B H 0.5202 0.5767 0.1556 0.062 Uiso 0.484(16) 1 calc PR B 2
Cl2B Cl 0.6201(7) 0.4992(5) 0.0789(5) 0.078(3) Uani 0.484(16) 1 d P B 2

loop_
_atom_site_aniso_label
_atom_site_aniso_U_11
_atom_site_aniso_U_22
_atom_site_aniso_U_33
_atom_site_aniso_U_23
_atom_site_aniso_U_13
_atom_site_aniso_U_12
Au1 0.02045(12) 0.02659(13) 0.01676(11) -0.00234(9) -0.00133(8) -0.00427(9)
Sb1 0.0218(2) 0.0300(2) 0.0291(2) -0.00598(18) -0.00080(16) -0.00928(17)
P1 0.0173(7) 0.0258(8) 0.0163(7) -0.0035(6) -0.0017(5) -0.0058(6)
F1 0.030(2) 0.035(2) 0.063(3) -0.009(2) -0.012(2) -0.0042(18)
F2 0.038(3) 0.046(3) 0.059(3) 0.006(2) 0.011(2) -0.007(2)
F3 0.032(2) 0.045(3) 0.070(3) -0.020(2) 0.004(2) -0.001(2)
F4 0.041(3) 0.076(3) 0.036(2) 0.013(2) -0.005(2) -0.022(2)
F5 0.040(3) 0.079(4) 0.062(3) -0.040(3) -0.005(2) -0.017(2)
F6 0.034(2) 0.067(3) 0.041(2) -0.023(2) -0.0089(19) -0.011(2)
C1 0.019(3) 0.026(3) 0.019(3) -0.002(2) -0.009(2) -0.004(2)
C2 0.022(3) 0.033(4) 0.035(3) -0.006(3) -0.013(3) -0.011(3)
C3 0.046(5) 0.024(4) 0.055(5) -0.009(3) -0.033(4) 0.002(3)
C4 0.035(4) 0.045(5) 0.037(4) -0.018(3) -0.015(3) 0.014(3)
C5 0.021(3) 0.058(5) 0.024(3) -0.009(3) -0.006(3) 0.005(3)
C6 0.014(3) 0.035(4) 0.022(3) -0.006(3) -0.006(2) -0.005(2)
C7 0.036(4) 0.028(4) 0.067(5) 0.012(4) -0.023(4) -0.018(3)
C8 0.068(6) 0.069(6) 0.064(6) -0.048(5) -0.024(5) 0.034(5)
C9 0.024(3) 0.041(4) 0.026(3) -0.001(3) -0.002(3) -0.015(3)
C10 0.019(3) 0.032(3) 0.018(3) -0.004(2) -0.002(2) -0.006(2)
C11 0.021(3) 0.027(3) 0.021(3) -0.003(2) -0.004(2) -0.007(2)
C12 0.021(3) 0.032(3) 0.022(3) -0.004(3) -0.007(2) -0.009(3)
C13 0.017(3) 0.038(4) 0.032(3) 0.000(3) -0.001(3) -0.006(3)
C14 0.026(3) 0.039(4) 0.023(3) -0.003(3) 0.000(3) -0.013(3)
C15 0.029(3) 0.045(4) 0.018(3) -0.007(3) -0.002(2) -0.013(3)
C16 0.028(3) 0.028(3) 0.022(3) -0.007(3) 0.000(2) -0.010(3)
C17 0.020(3) 0.058(5) 0.040(4) -0.002(4) -0.002(3) -0.016(3)
C18 0.032(4) 0.086(6) 0.016(3) -0.010(3) 0.003(3) -0.032(4)
C19 0.023(3) 0.026(3) 0.013(2) -0.003(2) 0.000(2) -0.008(2)
C20 0.024(3) 0.036(4) 0.014(3) -0.001(2) 0.002(2) -0.012(3)
C21 0.024(3) 0.039(4) 0.024(3) -0.008(3) 0.001(2) -0.016(3)
C22 0.035(4) 0.048(4) 0.019(3) -0.010(3) 0.007(3) -0.024(3)
C23 0.039(4) 0.030(4) 0.026(3) -0.010(3) 0.008(3) -0.014(3)
C24 0.030(3) 0.030(3) 0.022(3) -0.006(3) 0.003(2) -0.002(3)
C25 0.022(3) 0.040(4) 0.023(3) -0.005(3) -0.008(2) -0.009(3)
C26 0.046(4) 0.050(5) 0.031(4) -0.017(3) 0.008(3) -0.028(4)
C27 0.039(4) 0.041(4) 0.030(4) -0.014(3) -0.006(3) -0.001(3)
C28 0.024(3) 0.036(4) 0.023(3) 0.003(3) -0.002(2) -0.003(3)
C29 0.028(3) 0.027(3) 0.021(3) -0.004(2) -0.001(2) -0.007(3)
C30 0.037(4) 0.053(5) 0.031(4) -0.001(3) 0.000(3) -0.025(4)
C31 0.042(5) 0.081(6) 0.034(4) 0.008(4) 0.004(3) -0.037(5)
C32 0.058(5) 0.059(5) 0.030(4) 0.004(4) -0.009(3) -0.033(4)
C33 0.049(5) 0.053(5) 0.026(3) 0.004(3) -0.011(3) -0.021(4)
C34 0.034(4) 0.052(5) 0.035(4) 0.003(3) -0.013(3) 0.004(4)
C35 0.019(3) 0.069(6) 0.041(4) 0.011(4) -0.002(3) -0.004(3)
Au2 0.01544(12) 0.03070(14) 0.02650(13) -0.00449(10) -0.00263(9) -0.00894(9)
Sb2 0.0697(4) 0.0557(4) 0.0404(3) -0.0240(3) 0.0312(3) -0.0342(3)
P2 0.0130(7) 0.0261(8) 0.0179(7) -0.0038(6) -0.0014(5) -0.0068(6)
F7 0.088(4) 0.056(3) 0.074(4) 0.010(3) 0.030(3) 0.006(3)
F8 0.083(4) 0.105(5) 0.123(5) -0.079(4) 0.061(4) -0.059(4)
F9 0.105(8) 0.053(6) 0.115(8) -0.004(5) 0.064(7) -0.014(5)
F10 0.098(8) 0.108(8) 0.048(6) -0.008(6) -0.014(6) 0.008(7)
F11 0.029(4) 0.027(4) 0.043(5) -0.006(3) 0.007(3) -0.012(3)
F12 0.066(6) 0.077(7) 0.070(6) -0.039(5) 0.006(5) -0.027(5)
F9A 0.054(5) 0.041(4) 0.037(4) -0.001(3) 0.014(3) -0.017(3)
F10A 0.045(4) 0.050(5) 0.058(5) -0.011(4) -0.023(4) -0.017(4)
F11A 0.075(6) 0.072(6) 0.059(5) -0.001(4) 0.002(4) -0.005(4)
F12A 0.078(6) 0.078(6) 0.078(6) -0.038(4) -0.025(4) -0.005(4)
C36 0.013(3) 0.027(3) 0.019(3) -0.002(2) -0.001(2) -0.005(2)
C37 0.016(3) 0.031(3) 0.027(3) -0.005(3) 0.000(2) -0.005(2)
C38 0.020(3) 0.025(3) 0.034(3) -0.004(3) 0.004(3) -0.001(2)
C39 0.021(3) 0.033(4) 0.027(3) 0.003(3) 0.002(3) 0.005(3)
C40 0.017(3) 0.041(4) 0.021(3) -0.004(3) -0.002(2) 0.006(3)
C41 0.014(3) 0.032(3) 0.025(3) -0.005(3) 0.003(2) -0.003(2)
C42 0.028(3) 0.031(4) 0.032(3) -0.002(3) -0.005(3) -0.014(3)
C43 0.049(5) 0.044(5) 0.033(4) 0.001(3) -0.005(3) 0.008(4)
C44 0.027(3) 0.045(4) 0.023(3) -0.009(3) -0.005(3) -0.010(3)
C45 0.016(3) 0.025(3) 0.019(3) -0.006(2) -0.002(2) -0.007(2)
C46 0.016(3) 0.025(3) 0.026(3) -0.006(2) -0.002(2) -0.006(2)
C47 0.021(3) 0.026(3) 0.035(3) -0.006(3) -0.008(3) -0.005(3)
C48 0.018(3) 0.034(4) 0.033(3) -0.019(3) -0.004(2) -0.002(3)
C49 0.020(3) 0.034(4) 0.021(3) -0.010(3) 0.001(2) -0.009(3)
C50 0.017(3) 0.035(4) 0.022(3) -0.007(3) -0.004(2) -0.010(3)
C51 0.027(3) 0.031(4) 0.030(3) 0.006(3) -0.004(3) -0.006(3)
C52 0.029(4) 0.044(4) 0.040(4) -0.025(3) -0.002(3) -0.005(3)
C53 0.017(3) 0.041(4) 0.023(3) -0.002(3) 0.003(2) -0.010(3)
C54 0.022(3) 0.021(3) 0.026(3) -0.005(2) -0.008(2) -0.006(2)
C55 0.023(3) 0.026(3) 0.026(3) -0.004(3) 0.001(2) -0.007(3)
C56 0.031(3) 0.027(3) 0.023(3) -0.011(3) 0.005(3) -0.008(3)
C57 0.029(3) 0.020(3) 0.025(3) -0.007(2) -0.008(3) -0.001(3)
C58 0.021(3) 0.036(4) 0.024(3) -0.013(3) -0.010(2) 0.001(3)
C59 0.015(3) 0.028(3) 0.028(3) -0.011(3) -0.004(2) -0.004(2)
C60 0.017(3) 0.036(4) 0.031(3) -0.011(3) 0.005(2) -0.005(3)
C61 0.049(4) 0.042(4) 0.020(3) -0.008(3) -0.010(3) -0.011(3)
C62 0.017(3) 0.050(4) 0.031(3) -0.014(3) -0.002(3) -0.011(3)
C63 0.012(3) 0.035(4) 0.030(3) -0.001(3) -0.002(2) -0.013(3)
C64 0.019(3) 0.031(4) 0.037(4) -0.003(3) -0.004(3) -0.012(3)
C65 0.023(3) 0.045(4) 0.041(4) -0.011(3) -0.003(3) -0.011(3)
C66 0.031(4) 0.033(4) 0.038(4) -0.007(3) -0.009(3) -0.015(3)
C67 0.037(4) 0.032(4) 0.039(4) -0.001(3) -0.013(3) -0.017(3)
C68 0.024(3) 0.041(4) 0.032(3) 0.001(3) -0.003(3) -0.022(3)
C69 0.027(3) 0.040(4) 0.025(3) 0.001(3) -0.004(3) -0.012(3)
C70 0.020(3) 0.036(4) 0.037(4) -0.010(3) 0.006(3) -0.010(3)
Cl1 0.0725(18) 0.102(2) 0.0710(17) -0.0038(15) 0.0008(14) -0.0277(17)
C71A 0.12(3) 0.024(10) 0.19(3) -0.018(14) 0.02(2) -0.028(12)
Cl2A 0.099(6) 0.124(6) 0.152(9) -0.046(6) -0.049(6) -0.031(4)
C71B 0.039(10) 0.077(14) 0.058(11) -0.040(10) 0.011(8) -0.034(10)
Cl2B 0.073(5) 0.083(5) 0.084(6) -0.021(4) 0.032(4) -0.036(4)

loop_
_atom_type_symbol
_atom_type_description
_atom_type_scat_dispersion_real
_atom_type_scat_dispersion_imag
_atom_type_scat_source
C C 0.0033 0.0016 'International Tables Vol C Tables 4.2.6.8 and 6.1.1.4'
H H 0.0000 0.0000 'International Tables Vol C Tables 4.2.6.8 and 6.1.1.4'
F F 0.0171 0.0103 'International Tables Vol C Tables 4.2.6.8 and 6.1.1.4'
P P 0.1023 0.0942 'International Tables Vol C Tables 4.2.6.8 and 6.1.1.4'
Cl Cl 0.1484 0.1585 'International Tables Vol C Tables 4.2.6.8 and 6.1.1.4'
Sb Sb -0.5866 1.5461 'International Tables Vol C Tables 4.2.6.8 and 6.1.1.4'
Au Au -2.0133 8.8022 'International Tables Vol C Tables 4.2.6.8 and 6.1.1.4'

loop_
_geom_angle_atom_site_label_1
_geom_angle_atom_site_label_2
_geom_angle_atom_site_label_3
_geom_angle
C29 Au1 C28 32.1(2)
C29 Au1 P1 166.73(17)
C28 Au1 P1 160.20(17)
F4 Sb1 F3 90.2(2)
F4 Sb1 F5 89.5(2)
F3 Sb1 F5 91.9(2)
F4 Sb1 F2 178.6(2)
F3 Sb1 F2 91.0(2)
F5 Sb1 F2 89.7(2)
F4 Sb1 F6 90.6(2)
F3 Sb1 F6 88.7(2)
F5 Sb1 F6 179.4(2)
F2 Sb1 F6 90.2(2)
F4 Sb1 F1 90.9(2)
F3 Sb1 F1 177.6(2)
F5 Sb1 F1 90.3(2)
F2 Sb1 F1 88.0(2)
F6 Sb1 F1 89.11(19)
C19 P1 C1 110.9(3)
C19 P1 C10 112.1(3)
C1 P1 C10 111.5(3)
C19 P1 Au1 110.01(19)
C1 P1 Au1 106.55(19)
C10 P1 Au1 105.48(19)
C2 C1 C6 119.8(6)
C2 C1 P1 123.2(5)
C6 C1 P1 116.8(5)
C3 C2 C1 118.5(6)
C3 C2 C7 116.0(6)
C1 C2 C7 125.5(6)
C4 C3 C2 122.7(7)
C4 C3 H3 118.7
C2 C3 H3 118.7
C5 C4 C3 117.6(7)
C5 C4 C8 122.5(8)
C3 C4 C8 119.9(8)
C4 C5 C6 122.5(7)
C4 C5 H5 118.7
C6 C5 H5 118.7
C5 C6 C1 118.6(6)
C5 C6 C9 117.4(6)
C1 C6 C9 124.0(6)
C2 C7 H7A 109.5
C2 C7 H7B 109.5
H7A C7 H7B 109.5
C2 C7 H7C 109.5
H7A C7 H7C 109.5
H7B C7 H7C 109.5
C4 C8 H8A 109.5
C4 C8 H8B 109.5
H8A C8 H8B 109.5
C4 C8 H8C 109.5
H8A C8 H8C 109.5
H8B C8 H8C 109.5
C6 C9 H9A 109.5
C6 C9 H9B 109.5
H9A C9 H9B 109.5
C6 C9 H9C 109.5
H9A C9 H9C 109.5
H9B C9 H9C 109.5
C15 C10 C11 119.4(5)
C15 C10 P1 122.7(5)
C11 C10 P1 117.6(4)
C12 C11 C10 118.7(5)
C12 C11 C16 116.6(5)
C10 C11 C16 124.7(5)
C13 C12 C11 122.5(6)
C13 C12 H12 118.8
C11 C12 H12 118.8
C12 C13 C14 118.0(6)
C12 C13 C17 121.4(6)
C14 C13 C17 120.6(6)
C13 C14 C15 122.3(6)
C13 C14 H14 118.9
C15 C14 H14 118.9
C14 C15 C10 118.8(6)
C14 C15 C18 115.7(5)
C10 C15 C18 125.3(6)
C11 C16 H16A 109.5
C11 C16 H16B 109.5
H16A C16 H16B 109.5
C11 C16 H16C 109.5
H16A C16 H16C 109.5
H16B C16 H16C 109.5
C13 C17 H17A 109.5
C13 C17 H17B 109.5
H17A C17 H17B 109.5
C13 C17 H17C 109.5
H17A C17 H17C 109.5
H17B C17 H17C 109.5
C15 C18 H18A 109.5
C15 C18 H18B 109.5
H18A C18 H18B 109.5
C15 C18 H18C 109.5
H18A C18 H18C 109.5
H18B C18 H18C 109.5
C20 C19 C24 119.7(6)
C20 C19 P1 123.3(5)
C24 C19 P1 116.9(4)
C21 C20 C19 118.2(6)
C21 C20 C25 115.6(5)
C19 C20 C25 126.2(5)
C22 C21 C20 123.3(6)
C22 C21 H21 118.3
C20 C21 H21 118.3
C21 C22 C23 117.5(6)
C21 C22 C26 121.3(6)
C23 C22 C26 121.2(7)
C22 C23 C24 122.9(7)
C22 C23 H23 118.5
C24 C23 H23 118.5
C23 C24 C19 118.3(6)
C23 C24 C27 117.6(6)
C19 C24 C27 124.0(6)
C20 C25 H25A 109.5
C20 C25 H25B 109.5
H25A C25 H25B 109.5
C20 C25 H25C 109.5
H25A C25 H25C 109.5
H25B C25 H25C 109.5
C22 C26 H26A 109.5
C22 C26 H26B 109.5
H26A C26 H26B 109.5
C22 C26 H26C 109.5
H26A C26 H26C 109.5
H26B C26 H26C 109.5
C24 C27 H27A 109.5
C24 C27 H27B 109.5
H27A C27 H27B 109.5
C24 C27 H27C 109.5
H27A C27 H27C 109.5
H27B C27 H27C 109.5
C29 C28 C35 158.8(7)
C29 C28 Au1 72.7(4)
C35 C28 Au1 128.3(5)
C28 C29 C30 154.3(7)
C28 C29 Au1 75.1(4)
C30 C29 Au1 130.6(5)
C29 C30 C31 106.8(6)
C29 C30 H30A 110.4
C31 C30 H30A 110.4
C29 C30 H30B 110.4
C31 C30 H30B 110.4
H30A C30 H30B 108.6
C32 C31 C30 116.1(7)
C32 C31 H31A 108.2
C30 C31 H31A 108.2
C32 C31 H31B 108.2
C30 C31 H31B 108.2
H31A C31 H31B 107.4
C31 C32 C33 120.7(7)
C31 C32 H32A 107.2
C33 C32 H32A 107.2
C31 C32 H32B 107.2
C33 C32 H32B 107.2
H32A C32 H32B 106.8
C34 C33 C32 119.7(7)
C34 C33 H33A 107.4
C32 C33 H33A 107.4
C34 C33 H33B 107.4
C32 C33 H33B 107.4
H33A C33 H33B 106.9
C35 C34 C33 116.0(6)
C35 C34 H34A 108.3
C33 C34 H34A 108.3
C35 C34 H34B 108.3
C33 C34 H34B 108.3
H34A C34 H34B 107.4
C28 C35 C34 109.8(6)
C28 C35 H35A 109.7
C34 C35 H35A 109.7
C28 C35 H35B 109.7
C34 C35 H35B 109.7
H35A C35 H35B 108.2
C64 Au2 C63 31.9(2)
C64 Au2 P2 159.51(19)
C63 Au2 P2 168.43(18)
F11A Sb2 F10 112.7(7)
F11A Sb2 F12A 98.3(7)
F10 Sb2 F12A 148.4(7)
F11A Sb2 F9 145.2(8)
F10 Sb2 F9 98.9(7)
F12A Sb2 F9 49.6(7)
F11A Sb2 F7 89.3(5)
F10 Sb2 F7 101.5(5)
F12A Sb2 F7 84.2(5)
F9 Sb2 F7 98.7(4)
F11A Sb2 F8 88.5(5)
F10 Sb2 F8 81.6(5)
F12A Sb2 F8 93.8(5)
F9 Sb2 F8 81.7(4)
F7 Sb2 F8 176.8(3)
F11A Sb2 F11 21.0(5)
F10 Sb2 F11 91.9(6)
F12A Sb2 F11 119.3(6)
F9 Sb2 F11 164.2(6)
F7 Sb2 F11 90.4(3)
F8 Sb2 F11 88.5(3)
F11A Sb2 F10A 91.8(6)
F10 Sb2 F10A 25.2(5)
F12A Sb2 F10A 166.9(6)
F9 Sb2 F10A 122.1(6)
F7 Sb2 F10A 87.6(4)
F8 Sb2 F10A 94.8(4)
F11 Sb2 F10A 70.8(4)
F11A Sb2 F12 61.2(6)
F10 Sb2 F12 166.6(5)
F12A Sb2 F12 37.8(5)
F9 Sb2 F12 84.8(6)
F7 Sb2 F12 90.7(4)
F8 Sb2 F12 86.2(4)
F11 Sb2 F12 82.2(4)
F10A Sb2 F12 153.0(5)
F11A Sb2 F9A 169.8(6)
F10 Sb2 F9A 63.8(6)
F12A Sb2 F9A 86.7(6)
F9 Sb2 F9A 43.0(5)
F7 Sb2 F9A 82.3(3)
F8 Sb2 F9A 100.1(4)
F11 Sb2 F9A 152.3(4)
F10A Sb2 F9A 82.1(5)
F12 Sb2 F9A 124.4(4)
C54 P2 C36 114.7(3)
C54 P2 C45 107.8(3)
C36 P2 C45 112.0(3)
C54 P2 Au2 111.3(2)
C36 P2 Au2 103.72(18)
C45 P2 Au2 107.04(18)
C37 C36 C41 119.0(5)
C37 C36 P2 125.3(4)
C41 C36 P2 115.6(4)
C38 C37 C36 119.2(6)
C38 C37 C42 116.1(6)
C36 C37 C42 124.7(5)
C39 C38 C37 122.0(6)
C39 C38 H38 119.0
C37 C38 H38 119.0
C40 C39 C38 118.7(6)
C40 C39 C43 121.2(6)
C38 C39 C43 120.1(7)
C39 C40 C41 122.1(6)
C39 C40 H40 118.9
C41 C40 H40 118.9
C40 C41 C36 118.9(6)
C40 C41 C44 116.1(6)
C36 C41 C44 125.0(6)
C37 C42 H42A 109.5
C37 C42 H42B 109.5
H42A C42 H42B 109.5
C37 C42 H42C 109.5
H42A C42 H42C 109.5
H42B C42 H42C 109.5
C39 C43 H43A 109.5
C39 C43 H43B 109.5
H43A C43 H43B 109.5
C39 C43 H43C 109.5
H43A C43 H43C 109.5
H43B C43 H43C 109.5
C41 C44 H44A 109.5
C41 C44 H44B 109.5
H44A C44 H44B 109.5
C41 C44 H44C 109.5
H44A C44 H44C 109.5
H44B C44 H44C 109.5
C50 C45 C46 119.1(6)
C50 C45 P2 124.5(5)
C46 C45 P2 116.4(4)
C47 C46 C45 119.3(5)
C47 C46 C51 116.4(6)
C45 C46 C51 124.3(5)
C48 C47 C46 122.8(6)
C48 C47 H47 118.6
C46 C47 H47 118.6
C47 C48 C49 117.5(6)
C47 C48 C52 120.8(6)
C49 C48 C52 121.7(6)
C48 C49 C50 123.1(6)
C48 C49 H49 118.5
C50 C49 H49 118.5
C49 C50 C45 118.1(6)
C49 C50 C53 116.1(5)
C45 C50 C53 125.7(6)
C46 C51 H51A 109.5
C46 C51 H51B 109.5
H51A C51 H51B 109.5
C46 C51 H51C 109.5
H51A C51 H51C 109.5
H51B C51 H51C 109.5
C48 C52 H52A 109.5
C48 C52 H52B 109.5
H52A C52 H52B 109.5
C48 C52 H52C 109.5
H52A C52 H52C 109.5
H52B C52 H52C 109.5
C50 C53 H53A 109.5
C50 C53 H53B 109.5
H53A C53 H53B 109.5
C50 C53 H53C 109.5
H53A C53 H53C 109.5
H53B C53 H53C 109.5
C55 C54 C59 119.4(5)
C55 C54 P2 118.7(4)
C59 C54 P2 121.6(5)
C56 C55 C54 119.2(6)
C56 C55 C60 116.9(5)
C54 C55 C60 123.8(5)
C57 C56 C55 122.0(6)
C57 C56 H56 119.0
C55 C56 H56 119.0
C56 C57 C58 117.7(5)
C56 C57 C61 121.5(6)
C58 C57 C61 120.8(6)
C59 C58 C57 123.3(6)
C59 C58 H58 118.3
C57 C58 H58 118.3
C58 C59 C54 118.0(6)
C58 C59 C62 117.5(5)
C54 C59 C62 124.3(5)
C55 C60 H60A 109.5
C55 C60 H60B 109.5
H60A C60 H60B 109.5
C55 C60 H60C 109.5
H60A C60 H60C 109.5
H60B C60 H60C 109.5
C57 C61 H61A 109.5
C57 C61 H61B 109.5
H61A C61 H61B 109.5
C57 C61 H61C 109.5
H61A C61 H61C 109.5
H61B C61 H61C 109.5
C59 C62 H62A 109.5
C59 C62 H62B 109.5
H62A C62 H62B 109.5
C59 C62 H62C 109.5
H62A C62 H62C 109.5
H62B C62 H62C 109.5
C64 C63 C70 156.7(6)
C64 C63 Au2 73.9(4)
C70 C63 Au2 129.3(5)
C63 C64 C65 157.0(6)
C63 C64 Au2 74.2(4)
C65 C64 Au2 128.7(5)
C64 C65 C66 105.7(6)
C64 C65 H65A 110.6
C66 C65 H65A 110.6
C64 C65 H65B 110.6
C66 C65 H65B 110.6
H65A C65 H65B 108.7
C67 C66 C65 114.8(5)
C67 C66 H66A 108.6
C65 C66 H66A 108.6
C67 C66 H66B 108.6
C65 C66 H66B 108.6
H66A C66 H66B 107.5
C68 C67 C66 117.5(6)
C68 C67 H67A 107.9
C66 C67 H67A 107.9
C68 C67 H67B 107.9
C66 C67 H67B 107.9
H67A C67 H67B 107.2
C67 C68 C69 118.5(6)
C67 C68 H68A 107.7
C69 C68 H68A 107.7
C67 C68 H68B 107.7
C69 C68 H68B 107.7
H68A C68 H68B 107.1
C68 C69 C70 114.8(5)
C68 C69 H69A 108.6
C70 C69 H69A 108.6
C68 C69 H69B 108.6
C70 C69 H69B 108.6
H69A C69 H69B 107.5
C63 C70 C69 106.2(5)
C63 C70 H70A 110.5
C69 C70 H70A 110.5
C63 C70 H70B 110.5
C69 C70 H70B 110.5
H70A C70 H70B 108.7
C71B Cl1 C71A 52.3(11)
Cl2A C71A Cl1 103.6(17)
Cl2A C71A H71C 111.0
Cl1 C71A H71C 111.0
Cl2A C71A H71D 111.0
Cl1 C71A H71D 111.0
H71C C71A H71D 109.0
Cl1 C71B Cl2B 118.0(11)
Cl1 C71B H71A 107.8
Cl2B C71B H71A 107.8
Cl1 C71B H71B 107.8
Cl2B C71B H71B 107.8
H71A C71B H71B 107.1

loop_
_geom_bond_atom_site_label_1
_geom_bond_atom_site_label_2
_geom_bond_distance
Au1 C29 2.197(6)
Au1 C28 2.223(6)
Au1 P1 2.3220(15)
Sb1 F4 1.860(4)
Sb1 F3 1.869(4)
Sb1 F5 1.871(4)
Sb1 F2 1.871(4)
Sb1 F6 1.877(4)
Sb1 F1 1.878(4)
P1 C19 1.841(6)
P1 C1 1.843(6)
P1 C10 1.850(6)
C1 C2 1.397(9)
C1 C6 1.417(8)
C2 C3 1.395(10)
C2 C7 1.518(10)
C3 C4 1.393(11)
C3 H3 0.9500
C4 C5 1.370(11)
C4 C8 1.528(10)
C5 C6 1.398(9)
C5 H5 0.9500
C6 C9 1.509(9)
C7 H7A 0.9800
C7 H7B 0.9800
C7 H7C 0.9800
C8 H8A 0.9800
C8 H8B 0.9800
C8 H8C 0.9800
C9 H9A 0.9800
C9 H9B 0.9800
C9 H9C 0.9800
C10 C15 1.408(8)
C10 C11 1.419(8)
C11 C12 1.390(8)
C11 C16 1.509(8)
C12 C13 1.381(9)
C12 H12 0.9500
C13 C14 1.384(9)
C13 C17 1.523(8)
C14 C15 1.396(9)
C14 H14 0.9500
C15 C18 1.498(8)
C16 H16A 0.9800
C16 H16B 0.9800
C16 H16C 0.9800
C17 H17A 0.9800
C17 H17B 0.9800
C17 H17C 0.9800
C18 H18A 0.9800
C18 H18B 0.9800
C18 H18C 0.9800
C19 C20 1.411(8)
C19 C24 1.414(9)
C20 C21 1.401(8)
C20 C25 1.506(9)
C21 C22 1.362(10)
C21 H21 0.9500
C22 C23 1.389(10)
C22 C26 1.534(9)
C23 C24 1.389(9)
C23 H23 0.9500
C24 C27 1.505(9)
C25 H25A 0.9800
C25 H25B 0.9800
C25 H25C 0.9800
C26 H26A 0.9800
C26 H26B 0.9800
C26 H26C 0.9800
C27 H27A 0.9800
C27 H27B 0.9800
C27 H27C 0.9800
C28 C29 1.223(9)
C28 C35 1.445(9)
C29 C30 1.467(9)
C30 C31 1.550(10)
C30 H30A 0.9900
C30 H30B 0.9900
C31 C32 1.506(12)
C31 H31A 0.9900
C31 H31B 0.9900
C32 C33 1.539(10)
C32 H32A 0.9900
C32 H32B 0.9900
C33 C34 1.531(11)
C33 H33A 0.9900
C33 H33B 0.9900
C34 C35 1.521(10)
C34 H34A 0.9900
C34 H34B 0.9900
C35 H35A 0.9900
C35 H35B 0.9900
Au2 C64 2.188(6)
Au2 C63 2.191(5)
Au2 P2 2.3087(14)
Sb2 F11A 1.714(14)
Sb2 F10 1.731(13)
Sb2 F12A 1.784(12)
Sb2 F9 1.810(11)
Sb2 F7 1.845(6)
Sb2 F8 1.884(6)
Sb2 F11 1.944(8)
Sb2 F10A 1.956(10)
Sb2 F12 2.009(10)
Sb2 F9A 2.020(9)
P2 C54 1.831(6)
P2 C36 1.835(6)
P2 C45 1.836(6)
C36 C37 1.410(9)
C36 C41 1.420(8)
C37 C38 1.388(9)
C37 C42 1.541(8)
C38 C39 1.381(9)
C38 H38 0.9500
C39 C40 1.374(10)
C39 C43 1.518(9)
C40 C41 1.390(9)
C40 H40 0.9500
C41 C44 1.499(9)
C42 H42A 0.9800
C42 H42B 0.9800
C42 H42C 0.9800
C43 H43A 0.9800
C43 H43B 0.9800
C43 H43C 0.9800
C44 H44A 0.9800
C44 H44B 0.9800
C44 H44C 0.9800
C45 C50 1.419(8)
C45 C46 1.428(8)
C46 C47 1.392(9)
C46 C51 1.519(8)
C47 C48 1.378(9)
C47 H47 0.9500
C48 C49 1.396(9)
C48 C52 1.489(9)
C49 C50 1.407(9)
C49 H49 0.9500
C50 C53 1.505(9)
C51 H51A 0.9800
C51 H51B 0.9800
C51 H51C 0.9800
C52 H52A 0.9800
C52 H52B 0.9800
C52 H52C 0.9800
C53 H53A 0.9800
C53 H53B 0.9800
C53 H53C 0.9800
C54 C55 1.410(8)
C54 C59 1.426(8)
C55 C56 1.405(8)
C55 C60 1.500(8)
C56 C57 1.380(9)
C56 H56 0.9500
C57 C58 1.394(9)
C57 C61 1.515(8)
C58 C59 1.385(8)
C58 H58 0.9500
C59 C62 1.488(8)
C60 H60A 0.9800
C60 H60B 0.9800
C60 H60C 0.9800
C61 H61A 0.9800
C61 H61B 0.9800
C61 H61C 0.9800
C62 H62A 0.9800
C62 H62B 0.9800
C62 H62C 0.9800
C63 C64 1.203(9)
C63 C70 1.466(9)
C64 C65 1.484(10)
C65 C66 1.542(9)
C65 H65A 0.9900
C65 H65B 0.9900
C66 C67 1.541(10)
C66 H66A 0.9900
C66 H66B 0.9900
C67 C68 1.527(10)
C67 H67A 0.9900
C67 H67B 0.9900
C68 C69 1.541(9)
C68 H68A 0.9900
C68 H68B 0.9900
C69 C70 1.543(9)
C69 H69A 0.9900
C69 H69B 0.9900
C70 H70A 0.9900
C70 H70B 0.9900
Cl1 C71B 1.660(18)
Cl1 C71A 1.83(3)
C71A Cl2A 1.81(3)
C71A H71C 0.9900
C71A H71D 0.9900
C71B Cl2B 1.744(18)
C71B H71A 0.9900
C71B H71B 0.9900
